data_7053752
loop_
_publ_author_name
'Suwinska, Kinga'
'Shkurenko, Oleksandr'
'Mbemba, Cyrille'
'Leydier, Antoine'
'Jebors, Said'
'Coleman, Anthony W.'
'Matar, Rima'
'Falson, Pierre'

_publ_section_title
;
 Trianionic calix[4]arene monoalkoxy derivatives: synthesis, solid-state
 structures and self-assembly properties
;
_journal_issue 11
_journal_name_full 'New Journal of Chemistry'
_journal_page_first 1988
_journal_paper_doi 10.1039/b806342g
_journal_volume 32
_journal_year 2008
_chemical_formula_moiety 'C36 H31 N3 O4, C2 H3 N'
_chemical_formula_sum 'C38 H34 N4 O4'
_chemical_formula_weight 610.69
_chemical_name_systematic
;
?
;
_space_group_IT_number 2
_space_group_name_Hall '-P 1'
_symmetry_cell_setting triclinic
_symmetry_space_group_name_Hall '-P 1'
_symmetry_space_group_name_H-M 'P -1'
_atom_sites_solution_hydrogens geom
_atom_sites_solution_primary direct
_atom_sites_solution_secondary difmap
_audit_creation_method SHELXL-97
_cell_angle_alpha 72.295(2)
_cell_angle_beta 83.791(2)
_cell_angle_gamma 74.991(2)
_cell_formula_units_Z 2
_cell_length_a 11.3123(4)
_cell_length_b 11.9398(5)
_cell_length_c 12.7159(4)
_cell_measurement_reflns_used 23052
_cell_measurement_temperature 100(2)
_cell_measurement_theta_max 24.41
_cell_measurement_theta_min 2.91
_cell_volume 1579.52(10)
_computing_cell_refinement 'HKL Scalepack (Otwinowski & Minor 1997)'
_computing_data_collection 'Collect data collection software (Nonius B.V., 1998)'
_computing_data_reduction 'Denzo and Scalepak (Otwinowski & Minor, 1997)'
_computing_structure_refinement 'SHELXL-97 (Sheldrick, 1997)'
_computing_structure_solution 'SHELXS-97 (Sheldrick, 1990)'
_diffrn_ambient_temperature 100(2)
_diffrn_detector_area_resol_mean 8.3
_diffrn_measured_fraction_theta_full 0.996
_diffrn_measured_fraction_theta_max 0.996
_diffrn_measurement_device_type KappaApexII
_diffrn_measurement_method '\f and \w scans'
_diffrn_radiation_monochromator graphite
_diffrn_radiation_source 'fine-focus sealed tube'
_diffrn_radiation_type MoK\a
_diffrn_radiation_wavelength 0.71073
_diffrn_reflns_av_R_equivalents 0.0654
_diffrn_reflns_av_sigmaI/netI 0.0423
_diffrn_reflns_limit_h_max 12
_diffrn_reflns_limit_h_min -12
_diffrn_reflns_limit_k_max 13
_diffrn_reflns_limit_k_min -13
_diffrn_reflns_limit_l_max 14
_diffrn_reflns_limit_l_min -14
_diffrn_reflns_number 20536
_diffrn_reflns_theta_full 23.53
_diffrn_reflns_theta_max 23.53
_diffrn_reflns_theta_min 2.92
_exptl_absorpt_coefficient_mu 0.084
_exptl_absorpt_correction_T_max 0.9916
_exptl_absorpt_correction_T_min 0.9751
_exptl_absorpt_correction_type none
_exptl_crystal_colour 'dark yellow'
_exptl_crystal_density_diffrn 1.284
_exptl_crystal_density_method 'not measured'
_exptl_crystal_description plate
_exptl_crystal_F_000 644
_exptl_crystal_size_max 0.30
_exptl_crystal_size_mid 0.20
_exptl_crystal_size_min 0.10
_refine_diff_density_max 0.261
_refine_diff_density_min -0.259
_refine_diff_density_rms 0.039
_refine_ls_extinction_coef 0.010(2)
_refine_ls_extinction_expression Fc^*^=kFc[1+0.001xFc^2^\l^3^/sin(2\q)]^-1/4^
_refine_ls_extinction_method SHELXL
_refine_ls_goodness_of_fit_ref 1.029
_refine_ls_hydrogen_treatment constr
_refine_ls_matrix_type full
_refine_ls_number_parameters 421
_refine_ls_number_reflns 4685
_refine_ls_number_restraints 0
_refine_ls_restrained_S_all 1.029
_refine_ls_R_factor_all 0.0702
_refine_ls_R_factor_gt 0.0501
_refine_ls_shift/su_max 0.010
_refine_ls_shift/su_mean 0.000
_refine_ls_structure_factor_coef Fsqd
_refine_ls_weighting_details 'calc w=1/[\s^2^(Fo^2^)+(0.0382P)^2^+1.1106P] where P=(Fo^2^+2Fc^2^)/3'
_refine_ls_weighting_scheme calc
_refine_ls_wR_factor_gt 0.1094
_refine_ls_wR_factor_ref 0.1177
_reflns_number_gt 3641
_reflns_number_total 4685
_reflns_threshold_expression >2sigma(I)
_cod_data_source_file b806342gsup1.cif
_cod_data_source_block awc4141cmb
_cod_depositor_comments
;
The following automatic conversions were performed:

'_symmetry_cell_setting' value 'Triclinic' changed to 'triclinic'
according to /home/saulius/struct/CIF-dictionaries/cif_core.dic
dictionary named 'cif_core.dic' version 2.4.2 from 2011-04-26.

Automatic conversion script
Id: cif_fix_values 1891 2012-01-12 08:04:46Z andrius 
;
_cod_original_cell_volume 1579.5(1)
_cod_database_code 7053752

loop_
_symmetry_equiv_pos_as_xyz
'x, y, z'
'-x, -y, -z'

loop_
_atom_site_label
_atom_site_type_symbol
_atom_site_fract_x
_atom_site_fract_y
_atom_site_fract_z
_atom_site_U_iso_or_equiv
_atom_site_adp_type
_atom_site_occupancy
_atom_site_symmetry_multiplicity
_atom_site_calc_flag
_atom_site_refinement_flags
O1 O 0.12118(14) 0.50894(13) 0.14856(12) 0.0333(4) Uani 1 1 d .
O2 O 0.11513(16) 0.49759(16) 0.36938(15) 0.0474(5) Uani 1 1 d .
H2 H 0.1889 0.4798 0.3860 0.071 Uiso 1 1 calc R
O3 O 0.36032(15) 0.44677(13) 0.37901(13) 0.0367(4) Uani 1 1 d .
H3 H 0.3669 0.4480 0.3123 0.055 Uiso 1 1 calc R
O4 O 0.36619(15) 0.47703(15) 0.15750(14) 0.0423(4) Uani 1 1 d .
H4 H 0.2910 0.4895 0.1479 0.063 Uiso 1 1 calc R
N1 N -0.1863(4) 1.1185(3) 0.3365(2) 0.1129(14) Uani 1 1 d .
N2 N 0.5374(4) 0.8423(3) 0.6283(2) 0.1060(14) Uani 1 1 d .
N3 N 0.3896(2) 1.0720(2) -0.1511(2) 0.0590(7) Uani 1 1 d .
C1 C -0.0366(2) 0.6904(2) 0.13554(19) 0.0367(6) Uani 1 1 d .
C2 C -0.0939(2) 0.6346(3) 0.2468(2) 0.0472(7) Uani 1 1 d .
H2A H -0.0712 0.5454 0.2633 0.057 Uiso 1 1 calc R
H2B H -0.1842 0.6618 0.2432 0.057 Uiso 1 1 calc R
C3 C -0.0515(2) 0.6703(2) 0.33940(19) 0.0395(6) Uani 1 1 d .
C4 C -0.1164(2) 0.7725(2) 0.3691(2) 0.0429(6) Uani 1 1 d .
H4A H -0.1897 0.8194 0.3326 0.052 Uiso 1 1 calc R
C5 C -0.0764(2) 0.8078(2) 0.45118(19) 0.0402(6) Uani 1 1 d .
C6 C 0.0321(2) 0.7402(2) 0.50168(19) 0.0361(6) Uani 1 1 d .
H6 H 0.0614 0.7654 0.5559 0.043 Uiso 1 1 calc R
C7 C 0.0993(2) 0.6368(2) 0.47569(18) 0.0332(6) Uani 1 1 d .
C8 C 0.2189(2) 0.5652(2) 0.53160(18) 0.0352(6) Uani 1 1 d .
H8A H 0.2162 0.5762 0.6060 0.042 Uiso 1 1 calc R
H8B H 0.2275 0.4781 0.5411 0.042 Uiso 1 1 calc R
C9 C 0.3294(2) 0.60300(19) 0.46703(17) 0.0295(5) Uani 1 1 d .
C10 C 0.3653(2) 0.7005(2) 0.47975(18) 0.0321(6) Uani 1 1 d .
H10 H 0.3220 0.7400 0.5319 0.039 Uiso 1 1 calc R
C11 C 0.4622(2) 0.7421(2) 0.41863(18) 0.0314(5) Uani 1 1 d .
C12 C 0.5250(2) 0.6837(2) 0.34315(18) 0.0324(6) Uani 1 1 d .
H12 H 0.5915 0.7119 0.3007 0.039 Uiso 1 1 calc R
C13 C 0.4932(2) 0.5845(2) 0.32768(18) 0.0304(5) Uani 1 1 d .
C14 C 0.5618(2) 0.5283(2) 0.23927(18) 0.0340(6) Uani 1 1 d .
H14A H 0.6495 0.5283 0.2377 0.041 Uiso 1 1 calc R
H14B H 0.5557 0.4432 0.2576 0.041 Uiso 1 1 calc R
C15 C 0.5096(2) 0.5982(2) 0.12608(18) 0.0309(5) Uani 1 1 d .
C16 C 0.5554(2) 0.6941(2) 0.05867(18) 0.0326(6) Uani 1 1 d .
H16 H 0.6236 0.7122 0.0820 0.039 Uiso 1 1 calc R
C17 C 0.5044(2) 0.7644(2) -0.04180(18) 0.0332(6) Uani 1 1 d .
C18 C 0.4059(2) 0.7358(2) -0.07582(19) 0.0362(6) Uani 1 1 d .
H18 H 0.3714 0.7824 -0.1451 0.043 Uiso 1 1 calc R
C19 C 0.3568(2) 0.6411(2) -0.01123(18) 0.0339(6) Uani 1 1 d .
C20 C 0.2458(2) 0.6156(2) -0.04925(19) 0.0383(6) Uani 1 1 d .
H20A H 0.2465 0.6407 -0.1310 0.046 Uiso 1 1 calc R
H20B H 0.2513 0.5274 -0.0231 0.046 Uiso 1 1 calc R
C21 C 0.1267(2) 0.6819(2) -0.00602(18) 0.0309(5) Uani 1 1 d .
C22 C 0.0746(2) 0.8021(2) -0.0609(2) 0.0427(7) Uani 1 1 d .
H22 H 0.1121 0.8416 -0.1275 0.051 Uiso 1 1 calc R
C23 C -0.0318(3) 0.8646(2) -0.0194(3) 0.0552(8) Uani 1 1 d .
H23 H -0.0675 0.9461 -0.0583 0.066 Uiso 1 1 calc R
C24 C -0.0862(2) 0.8092(3) 0.0781(2) 0.0490(7) Uani 1 1 d .
H24 H -0.1587 0.8533 0.1060 0.059 Uiso 1 1 calc R
C25 C 0.0685(2) 0.6272(2) 0.09091(17) 0.0285(5) Uani 1 1 d .
C26 C 0.0552(2) 0.6018(2) 0.39482(19) 0.0374(6) Uani 1 1 d .
C27 C 0.3948(2) 0.54572(19) 0.39003(18) 0.0297(5) Uani 1 1 d .
C28 C 0.4096(2) 0.5731(2) 0.09029(18) 0.0347(6) Uani 1 1 d .
C29 C -0.1511(3) 0.9156(2) 0.4884(2) 0.0494(7) Uani 1 1 d .
H29A H -0.2317 0.8999 0.5179 0.059 Uiso 1 1 calc R
H29B H -0.1088 0.9227 0.5495 0.059 Uiso 1 1 calc R
C30 C -0.1702(3) 1.0284(3) 0.4030(2) 0.0532(8) Uani 1 1 d .
C31 C 0.4962(2) 0.8526(2) 0.4297(2) 0.0385(6) Uani 1 1 d .
H31A H 0.5708 0.8639 0.3835 0.046 Uiso 1 1 calc R
H31B H 0.4293 0.9247 0.4004 0.046 Uiso 1 1 calc R
C32 C 0.5180(3) 0.8459(2) 0.5417(2) 0.0556(8) Uani 1 1 d .
C33 C 0.5563(2) 0.8683(2) -0.11377(19) 0.0374(6) Uani 1 1 d .
H33A H 0.6264 0.8740 -0.0770 0.045 Uiso 1 1 calc R
H33B H 0.5868 0.8524 -0.1851 0.045 Uiso 1 1 calc R
C34 C 0.4637(2) 0.9836(3) -0.1345(2) 0.0401(6) Uani 1 1 d .
C35 C 0.0756(2) 0.4136(2) 0.1303(2) 0.0377(6) Uani 1 1 d .
H35A H 0.0987 0.4070 0.0546 0.045 Uiso 1 1 calc R
H35B H -0.0147 0.4314 0.1390 0.045 Uiso 1 1 calc R
C36 C 0.1319(3) 0.2979(2) 0.2140(2) 0.0480(7) Uani 1 1 d .
H36A H 0.2213 0.2824 0.2057 0.072 Uiso 1 1 calc R
H36B H 0.1047 0.2310 0.2026 0.072 Uiso 1 1 calc R
H36C H 0.1065 0.3047 0.2884 0.072 Uiso 1 1 calc R
N4 N 0.2283(2) 0.9835(2) 0.28263(19) 0.0579(7) Uani 1 1 d .
C37 C 0.2222(3) 0.8183(2) 0.1929(3) 0.0627(9) Uani 1 1 d .
H37A H 0.2683 0.8315 0.1222 0.094 Uiso 1 1 calc R
H37B H 0.1372 0.8215 0.1804 0.094 Uiso 1 1 calc R
H37C H 0.2595 0.7387 0.2421 0.094 Uiso 1 1 calc R
C38 C 0.2245(2) 0.9115(2) 0.2431(2) 0.0422(6) Uani 1 1 d .

loop_
_atom_site_aniso_label
_atom_site_aniso_U_11
_atom_site_aniso_U_22
_atom_site_aniso_U_33
_atom_site_aniso_U_23
_atom_site_aniso_U_13
_atom_site_aniso_U_12
O1 0.0382(9) 0.0279(9) 0.0381(9) -0.0091(7) -0.0140(7) -0.0103(7)
O2 0.0438(11) 0.0540(12) 0.0496(11) -0.0306(9) -0.0143(9) 0.0034(9)
O3 0.0512(10) 0.0275(9) 0.0354(9) -0.0098(7) -0.0138(8) -0.0103(8)
O4 0.0376(10) 0.0501(11) 0.0412(10) -0.0072(8) -0.0130(8) -0.0167(8)
N1 0.208(4) 0.062(2) 0.0472(17) -0.0224(16) -0.013(2) 0.016(2)
N2 0.230(4) 0.0584(18) 0.0541(18) -0.0084(14) -0.043(2) -0.070(2)
N3 0.0463(15) 0.0485(16) 0.0787(18) -0.0163(13) 0.0059(13) -0.0108(13)
C1 0.0293(13) 0.0489(16) 0.0376(14) -0.0217(12) -0.0115(11) -0.0037(12)
C2 0.0250(13) 0.083(2) 0.0419(15) -0.0325(15) -0.0002(11) -0.0111(13)
C3 0.0303(14) 0.0597(17) 0.0334(13) -0.0233(12) 0.0031(11) -0.0089(12)
C4 0.0330(14) 0.0584(18) 0.0349(14) -0.0164(13) 0.0016(11) -0.0042(13)
C5 0.0447(15) 0.0443(15) 0.0326(13) -0.0163(12) 0.0069(12) -0.0096(12)
C6 0.0424(15) 0.0418(15) 0.0289(13) -0.0140(11) 0.0042(11) -0.0161(12)
C7 0.0368(14) 0.0386(14) 0.0279(12) -0.0128(11) 0.0011(10) -0.0126(11)
C8 0.0467(15) 0.0344(14) 0.0289(12) -0.0109(10) -0.0068(11) -0.0128(12)
C9 0.0355(13) 0.0264(12) 0.0274(12) -0.0057(10) -0.0104(10) -0.0075(10)
C10 0.0394(14) 0.0273(13) 0.0307(13) -0.0111(10) -0.0132(11) -0.0014(11)
C11 0.0348(13) 0.0291(13) 0.0323(13) -0.0083(10) -0.0118(11) -0.0075(11)
C12 0.0351(13) 0.0328(13) 0.0307(13) -0.0073(11) -0.0104(10) -0.0091(11)
C13 0.0351(13) 0.0280(12) 0.0286(12) -0.0082(10) -0.0126(10) -0.0038(10)
C14 0.0326(13) 0.0364(14) 0.0366(13) -0.0151(11) -0.0088(11) -0.0059(11)
C15 0.0282(12) 0.0362(13) 0.0315(13) -0.0167(11) -0.0043(10) -0.0040(11)
C16 0.0260(12) 0.0425(14) 0.0353(13) -0.0194(11) -0.0015(10) -0.0084(11)
C17 0.0297(13) 0.0418(14) 0.0302(13) -0.0155(11) 0.0014(10) -0.0069(11)
C18 0.0326(13) 0.0498(16) 0.0273(13) -0.0143(11) -0.0032(10) -0.0070(12)
C19 0.0304(13) 0.0468(15) 0.0294(13) -0.0167(11) -0.0025(10) -0.0103(11)
C20 0.0348(14) 0.0602(17) 0.0276(13) -0.0196(12) -0.0041(10) -0.0150(12)
C21 0.0329(13) 0.0378(14) 0.0280(12) -0.0122(11) -0.0103(10) -0.0117(11)
C22 0.0556(17) 0.0413(16) 0.0332(14) -0.0014(12) -0.0158(12) -0.0204(14)
C23 0.067(2) 0.0329(15) 0.065(2) -0.0149(14) -0.0375(17) 0.0044(15)
C24 0.0426(16) 0.0537(18) 0.0526(18) -0.0297(15) -0.0187(14) 0.0094(14)
C25 0.0290(13) 0.0316(13) 0.0302(13) -0.0129(11) -0.0085(10) -0.0083(10)
C26 0.0357(14) 0.0459(15) 0.0356(14) -0.0201(12) -0.0009(11) -0.0083(12)
C27 0.0393(14) 0.0229(12) 0.0291(12) -0.0065(10) -0.0169(11) -0.0064(10)
C28 0.0364(14) 0.0421(15) 0.0324(13) -0.0160(11) -0.0004(11) -0.0149(12)
C29 0.0482(16) 0.0484(17) 0.0506(16) -0.0197(14) 0.0111(13) -0.0086(13)
C30 0.0642(19) 0.0500(19) 0.0441(17) -0.0228(15) -0.0086(14) 0.0023(15)
C31 0.0462(15) 0.0363(14) 0.0403(14) -0.0163(11) -0.0066(12) -0.0142(12)
C32 0.101(2) 0.0311(15) 0.0452(17) -0.0106(13) -0.0213(16) -0.0259(15)
C33 0.0297(13) 0.0507(16) 0.0332(13) -0.0146(12) 0.0031(10) -0.0106(12)
C34 0.0388(15) 0.0488(17) 0.0351(14) -0.0123(12) 0.0081(12) -0.0179(14)
C35 0.0460(15) 0.0315(14) 0.0426(14) -0.0150(11) -0.0096(12) -0.0127(11)
C36 0.0630(18) 0.0280(14) 0.0547(17) -0.0108(12) -0.0123(14) -0.0107(13)
N4 0.0800(18) 0.0413(14) 0.0514(14) -0.0156(12) -0.0227(13) -0.0014(13)
C37 0.085(2) 0.0362(16) 0.069(2) -0.0151(15) -0.0417(18) -0.0031(15)
C38 0.0489(16) 0.0359(15) 0.0396(15) -0.0069(13) -0.0128(12) -0.0062(12)

loop_
_atom_type_symbol
_atom_type_description
_atom_type_scat_dispersion_real
_atom_type_scat_dispersion_imag
_atom_type_scat_source
C C 0.0033 0.0016 'International Tables Vol C Tables 4.2.6.8 and 6.1.1.4'
H H 0.0000 0.0000 'International Tables Vol C Tables 4.2.6.8 and 6.1.1.4'
N N 0.0061 0.0033 'International Tables Vol C Tables 4.2.6.8 and 6.1.1.4'
O O 0.0106 0.0060 'International Tables Vol C Tables 4.2.6.8 and 6.1.1.4'

loop_
_geom_angle_atom_site_label_1
_geom_angle_atom_site_label_2
_geom_angle_atom_site_label_3
_geom_angle
C25 O1 C35 117.69(16)
C26 O2 H2 109.5
C27 O3 H3 109.5
C28 O4 H4 109.5
C24 C1 C25 118.2(2)
C24 C1 C2 119.4(2)
C25 C1 C2 122.3(2)
C1 C2 C3 111.6(2)
C1 C2 H2A 109.3
C3 C2 H2A 109.3
C1 C2 H2B 109.3
C3 C2 H2B 109.3
H2A C2 H2B 108.0
C4 C3 C26 118.4(2)
C4 C3 C2 121.1(2)
C26 C3 C2 120.5(2)
C3 C4 C5 121.5(2)
C3 C4 H4A 119.2
C5 C4 H4A 119.2
C6 C5 C4 118.5(2)
C6 C5 C29 119.9(2)
C4 C5 C29 121.6(2)
C5 C6 C7 122.0(2)
C5 C6 H6 119.0
C7 C6 H6 119.0
C6 C7 C26 118.2(2)
C6 C7 C8 120.8(2)
C26 C7 C8 121.0(2)
C9 C8 C7 112.81(18)
C9 C8 H8A 109.0
C7 C8 H8A 109.0
C9 C8 H8B 109.0
C7 C8 H8B 109.0
H8A C8 H8B 107.8
C10 C9 C27 118.1(2)
C10 C9 C8 119.8(2)
C27 C9 C8 122.0(2)
C11 C10 C9 121.9(2)
C11 C10 H10 119.0
C9 C10 H10 119.0
C12 C11 C10 118.6(2)
C12 C11 C31 120.2(2)
C10 C11 C31 121.2(2)
C11 C12 C13 121.7(2)
C11 C12 H12 119.1
C13 C12 H12 119.1
C27 C13 C12 118.0(2)
C27 C13 C14 122.8(2)
C12 C13 C14 119.1(2)
C15 C14 C13 110.98(18)
C15 C14 H14A 109.4
C13 C14 H14A 109.4
C15 C14 H14B 109.4
C13 C14 H14B 109.4
H14A C14 H14B 108.0
C16 C15 C28 118.2(2)
C16 C15 C14 120.6(2)
C28 C15 C14 121.1(2)
C17 C16 C15 121.8(2)
C17 C16 H16 119.1
C15 C16 H16 119.1
C16 C17 C18 118.5(2)
C16 C17 C33 120.7(2)
C18 C17 C33 120.7(2)
C19 C18 C17 121.7(2)
C19 C18 H18 119.1
C17 C18 H18 119.1
C18 C19 C28 118.2(2)
C18 C19 C20 120.2(2)
C28 C19 C20 121.5(2)
C21 C20 C19 111.90(19)
C21 C20 H20A 109.2
C19 C20 H20A 109.2
C21 C20 H20B 109.2
C19 C20 H20B 109.2
H20A C20 H20B 107.9
C22 C21 C25 117.9(2)
C22 C21 C20 120.3(2)
C25 C21 C20 121.7(2)
C23 C22 C21 120.5(2)
C23 C22 H22 119.7
C21 C22 H22 119.7
C24 C23 C22 120.5(2)
C24 C23 H23 119.8
C22 C23 H23 119.8
C23 C24 C1 120.7(3)
C23 C24 H24 119.6
C1 C24 H24 119.6
O1 C25 C21 118.7(2)
O1 C25 C1 119.0(2)
C21 C25 C1 122.1(2)
O2 C26 C3 118.1(2)
O2 C26 C7 120.6(2)
C3 C26 C7 121.3(2)
O3 C27 C13 120.4(2)
O3 C27 C9 118.0(2)
C13 C27 C9 121.6(2)
O4 C28 C15 117.5(2)
O4 C28 C19 121.0(2)
C15 C28 C19 121.5(2)
C30 C29 C5 114.2(2)
C30 C29 H29A 108.7
C5 C29 H29A 108.7
C30 C29 H29B 108.7
C5 C29 H29B 108.7
H29A C29 H29B 107.6
N1 C30 C29 179.0(3)
C32 C31 C11 114.2(2)
C32 C31 H31A 108.7
C11 C31 H31A 108.7
C32 C31 H31B 108.7
C11 C31 H31B 108.7
H31A C31 H31B 107.6
N2 C32 C31 178.3(3)
C34 C33 C17 111.42(19)
C34 C33 H33A 109.3
C17 C33 H33A 109.3
C34 C33 H33B 109.3
C17 C33 H33B 109.3
H33A C33 H33B 108.0
N3 C34 C33 178.3(3)
O1 C35 C36 107.31(18)
O1 C35 H35A 110.3
C36 C35 H35A 110.3
O1 C35 H35B 110.3
C36 C35 H35B 110.3
H35A C35 H35B 108.5
C35 C36 H36A 109.5
C35 C36 H36B 109.5
H36A C36 H36B 109.5
C35 C36 H36C 109.5
H36A C36 H36C 109.5
H36B C36 H36C 109.5
C38 C37 H37A 109.5
C38 C37 H37B 109.5
H37A C37 H37B 109.5
C38 C37 H37C 109.5
H37A C37 H37C 109.5
H37B C37 H37C 109.5
N4 C38 C37 178.9(3)

loop_
_geom_bond_atom_site_label_1
_geom_bond_atom_site_label_2
_geom_bond_distance
O1 C25 1.384(3)
O1 C35 1.451(3)
O2 C26 1.368(3)
O2 H2 0.8400
O3 C27 1.385(3)
O3 H3 0.8400
O4 C28 1.375(3)
O4 H4 0.8400
N1 C30 1.134(4)
N2 C32 1.132(3)
N3 C34 1.143(3)
C1 C24 1.381(4)
C1 C25 1.398(3)
C1 C2 1.522(4)
C2 C3 1.526(3)
C2 H2A 0.9900
C2 H2B 0.9900
C3 C4 1.388(4)
C3 C26 1.395(3)
C4 C5 1.393(3)
C4 H4A 0.9500
C5 C6 1.382(3)
C5 C29 1.521(3)
C6 C7 1.385(3)
C6 H6 0.9500
C7 C26 1.401(3)
C7 C8 1.519(3)
C8 C9 1.512(3)
C8 H8A 0.9900
C8 H8B 0.9900
C9 C10 1.386(3)
C9 C27 1.401(3)
C10 C11 1.385(3)
C10 H10 0.9500
C11 C12 1.384(3)
C11 C31 1.514(3)
C12 C13 1.396(3)
C12 H12 0.9500
C13 C27 1.391(3)
C13 C14 1.522(3)
C14 C15 1.522(3)
C14 H14A 0.9900
C14 H14B 0.9900
C15 C16 1.389(3)
C15 C28 1.395(3)
C16 C17 1.388(3)
C16 H16 0.9500
C17 C18 1.392(3)
C17 C33 1.514(3)
C18 C19 1.387(3)
C18 H18 0.9500
C19 C28 1.401(3)
C19 C20 1.523(3)
C20 C21 1.516(3)
C20 H20A 0.9900
C20 H20B 0.9900
C21 C22 1.391(3)
C21 C25 1.391(3)
C22 C23 1.386(4)
C22 H22 0.9500
C23 C24 1.378(4)
C23 H23 0.9500
C24 H24 0.9500
C29 C30 1.432(4)
C29 H29A 0.9900
C29 H29B 0.9900
C31 C32 1.447(4)
C31 H31A 0.9900
C31 H31B 0.9900
C33 C34 1.468(4)
C33 H33A 0.9900
C33 H33B 0.9900
C35 C36 1.498(3)
C35 H35A 0.9900
C35 H35B 0.9900
C36 H36A 0.9800
C36 H36B 0.9800
C36 H36C 0.9800
N4 C38 1.132(3)
C37 C38 1.449(4)
C37 H37A 0.9800
C37 H37B 0.9800
C37 H37C 0.9800

loop_
_geom_hbond_atom_site_label_D
_geom_hbond_atom_site_label_H
_geom_hbond_atom_site_label_A
_geom_hbond_distance_DH
_geom_hbond_distance_HA
_geom_hbond_distance_DA
_geom_hbond_angle_DHA
O2 H2 O3 0.84 1.87 2.689(2) 163.4
O3 H3 O4 0.84 1.89 2.724(2) 170.6
O4 H4 O1 0.84 1.87 2.708(2) 171.8

loop_
_geom_torsion_atom_site_label_1
_geom_torsion_atom_site_label_2
_geom_torsion_atom_site_label_3
_geom_torsion_atom_site_label_4
_geom_torsion
C24 C1 C2 C3 -80.8(3)
C25 C1 C2 C3 96.3(3)
C1 C2 C3 C4 91.0(3)
C1 C2 C3 C26 -87.8(3)
C26 C3 C4 C5 0.8(4)
C2 C3 C4 C5 -178.0(2)
C3 C4 C5 C6 1.5(4)
C3 C4 C5 C29 -176.4(2)
C4 C5 C6 C7 -2.2(4)
C29 C5 C6 C7 175.8(2)
C5 C6 C7 C26 0.6(3)
C5 C6 C7 C8 179.3(2)
C6 C7 C8 C9 -93.1(3)
C26 C7 C8 C9 85.6(3)
C7 C8 C9 C10 84.7(2)
C7 C8 C9 C27 -92.4(3)
C27 C9 C10 C11 0.3(3)
C8 C9 C10 C11 -176.9(2)
C9 C10 C11 C12 -0.3(3)
C9 C10 C11 C31 177.0(2)
C10 C11 C12 C13 -0.2(3)
C31 C11 C12 C13 -177.5(2)
C11 C12 C13 C27 0.6(3)
C11 C12 C13 C14 176.9(2)
C27 C13 C14 C15 93.5(3)
C12 C13 C14 C15 -82.6(2)
C13 C14 C15 C16 90.0(3)
C13 C14 C15 C28 -85.7(3)
C28 C15 C16 C17 0.1(3)
C14 C15 C16 C17 -175.8(2)
C15 C16 C17 C18 -1.0(3)
C15 C16 C17 C33 -179.9(2)
C16 C17 C18 C19 1.2(3)
C33 C17 C18 C19 -179.9(2)
C17 C18 C19 C28 -0.4(4)
C17 C18 C19 C20 177.7(2)
C18 C19 C20 C21 -91.6(3)
C28 C19 C20 C21 86.5(3)
C19 C20 C21 C22 83.3(3)
C19 C20 C21 C25 -94.3(3)
C25 C21 C22 C23 0.2(3)
C20 C21 C22 C23 -177.5(2)
C21 C22 C23 C24 1.2(4)
C22 C23 C24 C1 -0.6(4)
C25 C1 C24 C23 -1.4(4)
C2 C1 C24 C23 175.8(2)
C35 O1 C25 C21 -97.0(2)
C35 O1 C25 C1 87.1(2)
C22 C21 C25 O1 -177.98(18)
C20 C21 C25 O1 -0.3(3)
C22 C21 C25 C1 -2.3(3)
C20 C21 C25 C1 175.37(19)
C24 C1 C25 O1 178.54(19)
C2 C1 C25 O1 1.4(3)
C24 C1 C25 C21 2.9(3)
C2 C1 C25 C21 -174.2(2)
C4 C3 C26 O2 176.5(2)
C2 C3 C26 O2 -4.7(4)
C4 C3 C26 C7 -2.4(4)
C2 C3 C26 C7 176.4(2)
C6 C7 C26 O2 -177.2(2)
C8 C7 C26 O2 4.2(3)
C6 C7 C26 C3 1.7(4)
C8 C7 C26 C3 -176.9(2)
C12 C13 C27 O3 -179.17(18)
C14 C13 C27 O3 4.6(3)
C12 C13 C27 C9 -0.6(3)
C14 C13 C27 C9 -176.75(19)
C10 C9 C27 O3 178.75(18)
C8 C9 C27 O3 -4.1(3)
C10 C9 C27 C13 0.1(3)
C8 C9 C27 C13 177.26(19)
C16 C15 C28 O4 179.4(2)
C14 C15 C28 O4 -4.8(3)
C16 C15 C28 C19 0.7(3)
C14 C15 C28 C19 176.5(2)
C18 C19 C28 O4 -179.1(2)
C20 C19 C28 O4 2.7(3)
C18 C19 C28 C15 -0.5(3)
C20 C19 C28 C15 -178.6(2)
C6 C5 C29 C30 120.9(3)
C4 C5 C29 C30 -61.2(3)
C5 C29 C30 N1 -176(100)
C12 C11 C31 C32 -128.3(3)
C10 C11 C31 C32 54.5(3)
C11 C31 C32 N2 145(13)
C16 C17 C33 C34 -121.1(2)
C18 C17 C33 C34 60.1(3)
C17 C33 C34 N3 -45(10)
C25 O1 C35 C36 -171.2(2)
